data_7120108
loop_
_publ_author_name
'Abdalla, Joseph A. B.'
'Tirfoin, R\'emi C.'
'Niu, Haoyu'
'Aldridge, Simon'

_publ_section_title
;
 A zwitterionic hydrocarbon-soluble borenium ion based on a
 \b-diketiminate backbone
;
_journal_name_full 'Chem. Commun.'
_journal_paper_doi 10.1039/C7CC03121A
_journal_year 2017
_chemical_formula_moiety 'C41 H41 B2 Cl3 F10 N2'
_chemical_formula_sum 'C41 H41 B2 Cl3 F10 N2'
_chemical_formula_weight 879.75
_space_group_IT_number 15
_symmetry_cell_setting monoclinic
_symmetry_space_group_name_Hall '-C 2yc'
_symmetry_space_group_name_H-M 'C 1 2/c 1'
_atom_sites_solution_hydrogens difmap
_atom_sites_solution_primary other
_audit_creation_date 2014-01-26
_audit_creation_method CRYSTALS_ver_14.43
_audit_update_record
;
2017-04-18 deposited with the CCDC.
2017-05-11 downloaded from the CCDC.
;
_cell_angle_alpha 90
_cell_angle_beta 93.3411(5)
_cell_angle_gamma 90
_cell_formula_units_Z 8
_cell_length_a 20.4925(2)
_cell_length_b 10.74260(10)
_cell_length_c 37.1031(5)
_cell_measurement_reflns_used 9012
_cell_measurement_temperature 150
_cell_measurement_theta_max 27
_cell_measurement_theta_min 5
_cell_volume 8154.09(16)
_computing_cell_refinement 'DENZO/SCALEPACK (Otwinowski & Minor, 1997)'
_computing_data_collection 'COLLECT (Nonius, 2001).'
_computing_data_reduction 'DENZO/SCALEPACK (Otwinowski & Minor, 1997)'
_computing_molecular_graphics 'CAMERON (Watkin et al., 1996)'
_computing_publication_material 'CRYSTALS (Betteridge et al., 2003)'
_computing_structure_refinement 'CRYSTALS (Betteridge et al., 2003)'
_computing_structure_solution 'Superflip (Palatinus & Chapuis, 2007)'
_diffrn_ambient_temperature 150
_diffrn_measured_fraction_theta_full 0.984
_diffrn_measured_fraction_theta_max 0.983
_diffrn_measurement_device Area
_diffrn_measurement_device_type 'Nonius KappaCCD'
_diffrn_measurement_method \w
_diffrn_radiation_monochromator graphite
_diffrn_radiation_type 'Mo K\a'
_diffrn_radiation_wavelength 0.71073
_diffrn_reflns_av_R_equivalents 0.046
_diffrn_reflns_limit_h_max 26
_diffrn_reflns_limit_h_min -26
_diffrn_reflns_limit_k_max 13
_diffrn_reflns_limit_k_min -13
_diffrn_reflns_limit_l_max 48
_diffrn_reflns_limit_l_min -48
_diffrn_reflns_number 70816
_diffrn_reflns_theta_full 25.014
_diffrn_reflns_theta_max 27.488
_diffrn_reflns_theta_min 5.103
_diffrn_standards_number 0
_exptl_absorpt_coefficient_mu 0.304
_exptl_absorpt_correction_T_max 0.96
_exptl_absorpt_correction_T_min 0.91
_exptl_absorpt_correction_type multi-scan
_exptl_absorpt_process_details 'DENZO/SCALEPACK (Otwinowski & Minor, 1997)'
_exptl_crystal_colour colourless
_exptl_crystal_density_diffrn 1.433
_exptl_crystal_density_method 'not measured'
_exptl_crystal_description block
_exptl_crystal_F_000 3616
_exptl_crystal_size_max 0.260
_exptl_crystal_size_mid 0.210
_exptl_crystal_size_min 0.150
_refine_diff_density_max 0.68
_refine_diff_density_min -0.80
_refine_ls_extinction_method None
_refine_ls_goodness_of_fit_ref 0.9876
_refine_ls_hydrogen_treatment constr
_refine_ls_matrix_type full
_refine_ls_number_parameters 523
_refine_ls_number_reflns 9182
_refine_ls_number_restraints 0
_refine_ls_R_factor_all 0.0985
_refine_ls_R_factor_gt 0.0534
_refine_ls_shift/su_max 0.0012576
_refine_ls_shift/su_mean 0.0000541
_refine_ls_structure_factor_coef Fsqd
_refine_ls_weighting_details
;
 Method, part 1, Chebychev polynomial, (Watkin, 1994, Prince, 1982) 
 [weight] = 1.0/[A~0~*T~0~(x)+A~1~*T~1~(x) ... +A~n-1~]*T~n-1~(x)] 
 where A~i~ are the Chebychev coefficients listed below and x= Fcalc/Fmax 
 Method = Robust Weighting (Prince, 1982) 
 W = [weight] * [1-(deltaF/6*sigmaF)^2^]^2^ 
 A~i~ are: 
 4.64 4.92 1.24 
;
_refine_ls_weighting_scheme calc
_refine_ls_wR_factor_all 0.1031
_refine_ls_wR_factor_gt 0.0764
_refine_ls_wR_factor_ref 0.1031
_reflns_limit_h_max 26
_reflns_limit_h_min -26
_reflns_limit_k_max 13
_reflns_limit_k_min 0
_reflns_limit_l_max 48
_reflns_limit_l_min 0
_reflns_number_gt 5818
_reflns_number_total 9182
_reflns_threshold_expression I>2.0\s(I)
_oxford_diffrn_Wilson_B_factor 2.76
_oxford_diffrn_Wilson_scale 96.02
_oxford_refine_ls_r_factor_ref 0.0985
_oxford_refine_ls_scale 0.094162(16)
_oxford_reflns_number_all 9182
_oxford_reflns_threshold_expression_ref I>-3.0\s(I)
_oxford_structure_analysis_title '149JART14 in C 2/c'
_cod_data_source_file c7cc03121a2.cif
_cod_data_source_block 149JART14
_cod_depositor_comments
;
The following automatic conversions were performed:

'_atom_sites_solution_primary' value 'Other' changed to 'other'
according to
/home/data/users/saulius/crontab/automatic-downloads/rss-feeds/RSC/lib/dictionaries/cif_core.dic
dictionary named 'cif_core.dic' version 2.4.2 from 2011-04-26.

Automatic conversion script
Id: cif_fix_values 4973 2017-02-22 13:04:09Z antanas 
;
_cod_original_sg_symbol_H-M 'C 2/c '
_cod_database_code 7120108

loop_
_symmetry_equiv_pos_as_xyz
x,y,z
-x,-y,-z
x+1/2,y+1/2,z
-x+1/2,-y+1/2,-z
x,-y,z+1/2
-x,y,-z+1/2
x+1/2,-y+1/2,z+1/2
-x+1/2,y+1/2,-z+1/2

loop_
_atom_site_label
_atom_site_type_symbol
_atom_site_fract_x
_atom_site_fract_y
_atom_site_fract_z
_atom_site_U_iso_or_equiv
_atom_site_occupancy
_atom_site_adp_type
_atom_site_refinement_flags_posn
Cl1 Cl 0.56954(4) 0.72871(9) 0.59850(2) 0.0381 1.0000 Uani .
B2 B 0.48179(19) 0.7385(4) 0.58108(10) 0.0314 1.0000 Uani .
Cl3 Cl 0.42790(5) 0.68518(9) 0.61748(3) 0.0420 1.0000 Uani .
Cl4 Cl 0.46971(5) 0.62687(9) 0.54325(3) 0.0486 1.0000 Uani .
C5 C 0.46487(15) 0.8828(3) 0.57144(8) 0.0265 1.0000 Uani .
C6 C 0.46569(16) 0.9709(3) 0.59873(8) 0.0278 1.0000 Uani .
F7 F 0.48353(10) 0.9389(2) 0.63320(5) 0.0395 1.0000 Uani .
C8 C 0.44977(16) 1.0947(3) 0.59372(9) 0.0305 1.0000 Uani .
F9 F 0.45114(10) 1.17373(19) 0.62203(5) 0.0401 1.0000 Uani .
C10 C 0.43190(15) 1.1372(3) 0.55971(9) 0.0290 1.0000 Uani .
F11 F 0.41501(10) 1.25737(19) 0.55466(6) 0.0402 1.0000 Uani .
C12 C 0.43074(16) 1.0557(3) 0.53143(9) 0.0293 1.0000 Uani .
C13 C 0.44777(15) 0.9318(3) 0.53764(8) 0.0273 1.0000 Uani .
F14 F 0.44517(10) 0.8606(2) 0.50752(5) 0.0376 1.0000 Uani .
F15 F 0.41223(10) 1.0943(2) 0.49801(5) 0.0426 1.0000 Uani .
F16 F 0.71351(9) 0.66643(18) 0.63296(5) 0.0311 1.0000 Uani .
C17 C 0.75747(14) 0.5872(3) 0.64857(8) 0.0242 1.0000 Uani .
C18 C 0.73999(14) 0.4633(3) 0.65246(7) 0.0225 1.0000 Uani .
C19 C 0.78780(15) 0.3879(3) 0.66894(8) 0.0277 1.0000 Uani .
F20 F 0.77634(9) 0.26594(19) 0.67373(6) 0.0389 1.0000 Uani .
C21 C 0.84835(15) 0.4324(3) 0.68170(8) 0.0285 1.0000 Uani .
F22 F 0.89181(9) 0.3570(2) 0.69873(5) 0.0405 1.0000 Uani .
C23 C 0.86259(15) 0.5568(3) 0.67762(8) 0.0280 1.0000 Uani .
C24 C 0.81742(15) 0.6349(3) 0.66040(8) 0.0260 1.0000 Uani .
F25 F 0.83101(9) 0.75564(18) 0.65629(5) 0.0362 1.0000 Uani .
F26 F 0.91975(9) 0.6016(2) 0.69121(5) 0.0367 1.0000 Uani .
B27 B 0.66808(16) 0.4244(3) 0.63886(9) 0.0212 1.0000 Uani .
N28 N 0.61451(12) 0.4341(2) 0.66222(6) 0.0206 1.0000 Uani .
C29 C 0.55147(14) 0.4225(3) 0.64839(8) 0.0217 1.0000 Uani .
C30 C 0.53981(14) 0.4013(3) 0.61175(8) 0.0233 1.0000 Uani .
C31 C 0.58931(14) 0.3813(3) 0.58875(8) 0.0222 1.0000 Uani .
N32 N 0.65296(11) 0.3886(2) 0.60201(6) 0.0206 1.0000 Uani .
C33 C 0.70554(14) 0.3519(3) 0.57862(8) 0.0222 1.0000 Uani .
C34 C 0.72946(14) 0.4387(3) 0.55453(8) 0.0237 1.0000 Uani .
C35 C 0.77900(15) 0.3987(3) 0.53317(9) 0.0299 1.0000 Uani .
C36 C 0.80320(16) 0.2790(3) 0.53572(9) 0.0329 1.0000 Uani .
C37 C 0.77818(16) 0.1953(3) 0.55950(9) 0.0309 1.0000 Uani .
C38 C 0.72790(15) 0.2283(3) 0.58122(8) 0.0248 1.0000 Uani .
C39 C 0.69823(17) 0.1301(3) 0.60502(9) 0.0340 1.0000 Uani .
C40 C 0.7480(2) 0.0364(4) 0.62065(11) 0.0494 1.0000 Uani .
C41 C 0.6427(2) 0.0618(4) 0.58444(14) 0.0651 1.0000 Uani .
C42 C 0.70396(16) 0.5709(3) 0.55013(9) 0.0298 1.0000 Uani .
C43 C 0.67087(19) 0.5923(4) 0.51243(10) 0.0451 1.0000 Uani .
C44 C 0.75866(18) 0.6671(3) 0.55642(10) 0.0381 1.0000 Uani .
C45 C 0.57338(15) 0.3534(3) 0.54997(8) 0.0292 1.0000 Uani .
C46 C 0.49515(15) 0.4352(3) 0.67166(8) 0.0280 1.0000 Uani .
C47 C 0.62622(14) 0.4486(3) 0.70156(8) 0.0223 1.0000 Uani .
C48 C 0.62236(15) 0.5674(3) 0.71713(8) 0.0239 1.0000 Uani .
C49 C 0.63140(16) 0.5749(3) 0.75470(8) 0.0299 1.0000 Uani .
C50 C 0.64396(17) 0.4701(3) 0.77545(9) 0.0336 1.0000 Uani .
C51 C 0.64742(16) 0.3551(3) 0.75920(8) 0.0304 1.0000 Uani .
C52 C 0.63859(14) 0.3403(3) 0.72190(8) 0.0240 1.0000 Uani .
C53 C 0.64049(16) 0.2106(3) 0.70574(9) 0.0288 1.0000 Uani .
C54 C 0.57355(18) 0.1492(4) 0.70385(12) 0.0482 1.0000 Uani .
C55 C 0.69053(18) 0.1252(3) 0.72541(10) 0.0380 1.0000 Uani .
C56 C 0.60928(16) 0.6859(3) 0.69564(9) 0.0300 1.0000 Uani .
C57 C 0.54517(18) 0.7481(4) 0.70505(10) 0.0412 1.0000 Uani .
C58 C 0.66512(19) 0.7795(3) 0.70205(10) 0.0410 1.0000 Uani .
H301 H 0.4959 0.4002 0.6020 0.0302 1.0000 Uiso R
H351 H 0.7965 0.4552 0.5166 0.0370 1.0000 Uiso R
H361 H 0.8371 0.2539 0.5209 0.0401 1.0000 Uiso R
H371 H 0.7956 0.1135 0.5612 0.0391 1.0000 Uiso R
H391 H 0.6803 0.1721 0.6247 0.0437 1.0000 Uiso R
H401 H 0.7271 -0.0219 0.6354 0.0624 1.0000 Uiso R
H403 H 0.7813 0.0787 0.6347 0.0624 1.0000 Uiso R
H402 H 0.7668 -0.0061 0.6014 0.0624 1.0000 Uiso R
H412 H 0.6244 0.0017 0.5996 0.0804 1.0000 Uiso R
H411 H 0.6594 0.0215 0.5641 0.0804 1.0000 Uiso R
H413 H 0.6099 0.1198 0.5765 0.0804 1.0000 Uiso R
H421 H 0.6725 0.5843 0.5675 0.0387 1.0000 Uiso R
H432 H 0.6551 0.6753 0.5105 0.0561 1.0000 Uiso R
H433 H 0.7018 0.5784 0.4947 0.0561 1.0000 Uiso R
H431 H 0.6354 0.5359 0.5087 0.0561 1.0000 Uiso R
H441 H 0.7412 0.7486 0.5537 0.0485 1.0000 Uiso R
H443 H 0.7782 0.6577 0.5801 0.0485 1.0000 Uiso R
H442 H 0.7907 0.6542 0.5393 0.0485 1.0000 Uiso R
H452 H 0.6124 0.3419 0.5378 0.0379 1.0000 Uiso R
H451 H 0.5478 0.2797 0.5480 0.0379 1.0000 Uiso R
H453 H 0.5493 0.4210 0.5394 0.0379 1.0000 Uiso R
H463 H 0.4554 0.4248 0.6575 0.0360 1.0000 Uiso R
H461 H 0.4983 0.3735 0.6900 0.0360 1.0000 Uiso R
H462 H 0.4960 0.5155 0.6824 0.0360 1.0000 Uiso R
H491 H 0.6288 0.6538 0.7661 0.0383 1.0000 Uiso R
H501 H 0.6501 0.4771 0.8009 0.0417 1.0000 Uiso R
H511 H 0.6560 0.2836 0.7738 0.0391 1.0000 Uiso R
H531 H 0.6531 0.2192 0.6816 0.0366 1.0000 Uiso R
H542 H 0.5760 0.0686 0.6934 0.0616 1.0000 Uiso R
H541 H 0.5592 0.1422 0.7277 0.0616 1.0000 Uiso R
H543 H 0.5435 0.1987 0.6897 0.0616 1.0000 Uiso R
H553 H 0.6900 0.0457 0.7142 0.0478 1.0000 Uiso R
H551 H 0.6794 0.1165 0.7498 0.0478 1.0000 Uiso R
H552 H 0.7330 0.1604 0.7248 0.0478 1.0000 Uiso R
H561 H 0.6060 0.6650 0.6707 0.0379 1.0000 Uiso R
H571 H 0.5382 0.8216 0.6911 0.0515 1.0000 Uiso R
H573 H 0.5477 0.7688 0.7300 0.0515 1.0000 Uiso R
H572 H 0.5099 0.6921 0.7001 0.0515 1.0000 Uiso R
H582 H 0.6560 0.8526 0.6882 0.0513 1.0000 Uiso R
H581 H 0.6692 0.8004 0.7270 0.0513 1.0000 Uiso R
H583 H 0.7048 0.7435 0.6951 0.0513 1.0000 Uiso R

loop_
_atom_site_aniso_label
_atom_site_aniso_U_11
_atom_site_aniso_U_22
_atom_site_aniso_U_33
_atom_site_aniso_U_23
_atom_site_aniso_U_13
_atom_site_aniso_U_12
Cl1 0.0318(4) 0.0405(5) 0.0411(5) 0.0012(4) -0.0063(4) 0.0070(4)
B2 0.0298(19) 0.032(2) 0.032(2) -0.0001(17) -0.0062(16) 0.0022(17)
Cl3 0.0410(5) 0.0383(5) 0.0466(5) 0.0104(4) 0.0019(4) -0.0013(4)
Cl4 0.0655(6) 0.0354(5) 0.0423(5) -0.0108(4) -0.0180(5) 0.0137(5)
C5 0.0227(15) 0.0324(18) 0.0243(15) -0.0006(14) 0.0003(12) 0.0032(13)
C6 0.0296(17) 0.0322(18) 0.0213(15) 0.0019(13) 0.0003(13) 0.0004(14)
F7 0.0575(13) 0.0364(12) 0.0237(10) 0.0005(9) -0.0063(9) 0.0010(10)
C8 0.0310(17) 0.0291(18) 0.0318(18) -0.0033(14) 0.0039(14) -0.0019(14)
F9 0.0543(13) 0.0304(11) 0.0362(11) -0.0072(9) 0.0073(10) -0.0043(10)
C10 0.0256(16) 0.0232(17) 0.0384(18) 0.0047(14) 0.0034(14) 0.0024(13)
F11 0.0388(11) 0.0271(11) 0.0541(13) 0.0087(10) -0.0005(10) 0.0006(9)
C12 0.0258(16) 0.0352(19) 0.0265(16) 0.0089(14) -0.0024(13) -0.0010(14)
C13 0.0247(16) 0.0340(18) 0.0231(16) -0.0018(14) 0.0018(12) -0.0037(14)
F14 0.0468(12) 0.0428(12) 0.0230(10) -0.0038(9) -0.0004(8) -0.0012(10)
F15 0.0479(12) 0.0465(13) 0.0322(11) 0.0125(10) -0.0071(9) -0.0007(11)
F16 0.0285(10) 0.0329(11) 0.0314(10) 0.0023(9) -0.0024(8) 0.0039(8)
C17 0.0230(15) 0.0308(17) 0.0185(14) -0.0007(13) -0.0014(12) 0.0013(13)
C18 0.0234(15) 0.0298(17) 0.0144(13) -0.0028(12) 0.0014(11) -0.0016(13)
C19 0.0262(16) 0.0306(18) 0.0265(16) 0.0029(14) 0.0029(13) -0.0021(14)
F20 0.0337(11) 0.0300(11) 0.0522(13) 0.0101(10) -0.0038(9) -0.0048(9)
C21 0.0207(15) 0.0390(19) 0.0252(16) 0.0029(14) -0.0018(12) 0.0025(14)
F22 0.0273(10) 0.0494(13) 0.0437(12) 0.0161(10) -0.0080(9) 0.0018(10)
C23 0.0218(15) 0.041(2) 0.0214(15) -0.0027(14) -0.0013(12) -0.0074(14)
C24 0.0297(16) 0.0274(17) 0.0211(15) -0.0015(13) 0.0022(12) -0.0032(14)
F25 0.0387(11) 0.0294(11) 0.0400(11) -0.0017(9) -0.0010(9) -0.0096(9)
F26 0.0244(10) 0.0506(13) 0.0342(11) -0.0033(10) -0.0058(8) -0.0111(9)
B27 0.0219(16) 0.0187(17) 0.0229(16) 0.0026(14) 0.0013(13) -0.0012(13)
N28 0.0201(12) 0.0225(13) 0.0194(12) -0.0007(10) 0.0014(9) -0.0019(10)
C29 0.0226(15) 0.0182(15) 0.0242(15) 0.0015(12) 0.0011(12) 0.0001(12)
C30 0.0193(14) 0.0247(16) 0.0257(15) -0.0005(13) -0.0011(12) -0.0022(12)
C31 0.0226(14) 0.0210(15) 0.0229(15) 0.0024(12) -0.0004(11) -0.0023(12)
N32 0.0187(12) 0.0239(13) 0.0193(12) 0.0016(10) 0.0024(9) -0.0015(10)
C33 0.0218(14) 0.0266(16) 0.0180(14) -0.0017(12) 0.0001(11) -0.0020(12)
C34 0.0232(15) 0.0273(17) 0.0204(14) -0.0014(13) -0.0010(12) -0.0016(13)
C35 0.0269(16) 0.038(2) 0.0252(16) 0.0008(14) 0.0042(13) -0.0044(15)
C36 0.0253(16) 0.044(2) 0.0302(17) -0.0053(16) 0.0063(13) 0.0030(15)
C37 0.0311(17) 0.0323(19) 0.0289(17) -0.0019(14) -0.0021(14) 0.0056(15)
C38 0.0259(16) 0.0286(17) 0.0196(14) -0.0028(13) -0.0019(12) 0.0001(13)
C39 0.042(2) 0.0266(18) 0.0339(18) 0.0032(15) 0.0109(15) 0.0013(16)
C40 0.061(3) 0.035(2) 0.053(2) 0.0107(19) 0.003(2) 0.008(2)
C41 0.051(3) 0.044(3) 0.099(4) 0.019(3) -0.007(3) -0.018(2)
C42 0.0319(17) 0.0301(18) 0.0281(17) 0.0055(14) 0.0067(13) -0.0027(14)
C43 0.045(2) 0.045(2) 0.044(2) 0.0145(19) -0.0031(18) 0.0015(19)
C44 0.044(2) 0.033(2) 0.038(2) 0.0027(16) 0.0097(16) -0.0069(17)
C45 0.0248(16) 0.040(2) 0.0223(15) -0.0044(14) -0.0017(12) -0.0029(14)
C46 0.0236(16) 0.0354(19) 0.0252(16) -0.0015(14) 0.0028(12) -0.0002(14)
C47 0.0221(15) 0.0251(16) 0.0196(14) 0.0013(12) 0.0015(11) -0.0015(12)
C48 0.0236(15) 0.0258(16) 0.0226(15) 0.0005(13) 0.0033(12) 0.0002(13)
C49 0.0344(18) 0.0313(18) 0.0241(16) -0.0051(14) 0.0017(13) -0.0006(15)
C50 0.039(2) 0.042(2) 0.0197(16) -0.0009(15) 0.0004(14) -0.0047(16)
C51 0.0341(18) 0.0347(19) 0.0222(15) 0.0058(14) -0.0012(13) -0.0017(15)
C52 0.0230(15) 0.0246(16) 0.0243(15) 0.0035(13) 0.0006(12) -0.0022(13)
C53 0.0331(17) 0.0303(18) 0.0229(15) 0.0031(14) 0.0008(13) -0.0015(14)
C54 0.044(2) 0.034(2) 0.065(3) 0.000(2) -0.011(2) -0.0077(18)
C55 0.047(2) 0.0293(19) 0.0378(19) 0.0044(16) -0.0014(16) 0.0029(17)
C56 0.0387(19) 0.0243(17) 0.0269(16) -0.0011(14) 0.0015(14) 0.0013(15)
C57 0.050(2) 0.034(2) 0.039(2) -0.0052(17) -0.0030(17) 0.0140(18)
C58 0.060(2) 0.0286(19) 0.036(2) 0.0001(16) 0.0106(18) -0.0053(18)

loop_
_atom_type_symbol
_atom_type_scat_dispersion_real
_atom_type_scat_dispersion_imag
_atom_type_scat_Cromer_Mann_a1
_atom_type_scat_Cromer_Mann_b1
_atom_type_scat_Cromer_Mann_a2
_atom_type_scat_Cromer_Mann_b2
_atom_type_scat_Cromer_Mann_a3
_atom_type_scat_Cromer_Mann_b3
_atom_type_scat_Cromer_Mann_a4
_atom_type_scat_Cromer_Mann_b4
_atom_type_scat_Cromer_Mann_c
_atom_type_scat_source
C 0.0033 0.0016 2.3100 20.8439 1.0200 10.2075 1.5886 0.5687 0.8650 51.6512 0.2156 'International Tables Vol C 4.2.6.8 and 6.1.1.4'
N 0.0061 0.0033 12.2126 0.0057 3.1322 9.8933 2.0125 28.9975 1.1663 0.5826 -11.5290 'International Tables Vol C 4.2.6.8 and 6.1.1.4'
B 0.0013 0.0007 2.0545 23.2185 1.3326 1.0210 1.0979 60.3498 0.7068 0.1403 -0.1932 'International Tables Vol C 4.2.6.8 and 6.1.1.4'
Cl 0.1484 0.1585 11.4604 0.0104 7.1964 1.1662 6.2556 18.5194 1.6455 47.7784 -9.5574 'International Tables Vol C 4.2.6.8 and 6.1.1.4'
F 0.0171 0.0103 3.5392 10.2825 2.6412 4.2944 1.5170 0.2615 1.0243 26.1476 0.2776 'International Tables Vol C 4.2.6.8 and 6.1.1.4'
H 0.0000 0.0000 0.4930 10.5109 0.3229 26.1257 0.1402 3.1424 0.0408 57.7998 0.0030 'International Tables Vol C 4.2.6.8 and 6.1.1.4'

loop_
_geom_angle_atom_site_label_1
_geom_angle_atom_site_label_2
_geom_angle_atom_site_label_3
_geom_angle
_geom_angle_publ_flag
Cl1 B2 Cl3 109.02(19) yes
Cl1 B2 Cl4 107.9(2) yes
Cl3 B2 Cl4 106.8(2) yes
Cl1 B2 C5 108.5(2) yes
Cl3 B2 C5 108.8(2) yes
Cl4 B2 C5 115.7(2) yes
B2 C5 C6 119.8(3) yes
B2 C5 C13 127.0(3) yes
C6 C5 C13 113.2(3) yes
C5 C6 F7 120.5(3) yes
C5 C6 C8 124.6(3) yes
F7 C6 C8 114.9(3) yes
C6 C8 F9 120.5(3) yes
C6 C8 C10 119.6(3) yes
F9 C8 C10 119.9(3) yes
C8 C10 F11 120.0(3) yes
C8 C10 C12 119.0(3) yes
F11 C10 C12 121.0(3) yes
C10 C12 C13 119.5(3) yes
C10 C12 F15 120.2(3) yes
C13 C12 F15 120.2(3) yes
C12 C13 C5 124.1(3) yes
C12 C13 F14 114.0(3) yes
C5 C13 F14 121.9(3) yes
F16 C17 C18 118.8(3) yes
F16 C17 C24 117.6(3) yes
C18 C17 C24 123.6(3) yes
C17 C18 C19 115.2(3) yes
C17 C18 B27 117.4(3) yes
C19 C18 B27 127.4(3) yes
C18 C19 F20 120.2(3) yes
C18 C19 C21 123.0(3) yes
F20 C19 C21 116.8(3) yes
C19 C21 F22 120.7(3) yes
C19 C21 C23 119.2(3) yes
F22 C21 C23 120.1(3) yes
C21 C23 C24 120.0(3) yes
C21 C23 F26 119.6(3) yes
C24 C23 F26 120.3(3) yes
C17 C24 C23 118.9(3) yes
C17 C24 F25 120.8(3) yes
C23 C24 F25 120.3(3) yes
C18 B27 N28 121.1(3) yes
C18 B27 N32 121.2(3) yes
N28 B27 N32 117.5(3) yes
B27 N28 C29 120.2(2) yes
B27 N28 C47 121.2(2) yes
C29 N28 C47 118.5(2) yes
N28 C29 C30 119.2(3) yes
N28 C29 C46 121.4(3) yes
C30 C29 C46 119.3(3) yes
C29 C30 C31 122.8(3) yes
C29 C30 H301 118.7 no
C31 C30 H301 118.5 no
C30 C31 N32 119.2(3) yes
C30 C31 C45 120.1(3) yes
N32 C31 C45 120.7(3) yes
C31 N32 B27 120.3(3) yes
C31 N32 C33 119.1(2) yes
B27 N32 C33 120.5(2) yes
N32 C33 C34 119.5(3) yes
N32 C33 C38 117.3(3) yes
C34 C33 C38 123.2(3) yes
C33 C34 C35 116.9(3) yes
C33 C34 C42 124.1(3) yes
C35 C34 C42 119.0(3) yes
C34 C35 C36 121.3(3) yes
C34 C35 H351 119.2 no
C36 C35 H351 119.5 no
C35 C36 C37 120.4(3) yes
C35 C36 H361 119.8 no
C37 C36 H361 119.9 no
C36 C37 C38 121.4(3) yes
C36 C37 H371 119.5 no
C38 C37 H371 119.1 no
C33 C38 C37 116.8(3) yes
C33 C38 C39 123.6(3) yes
C37 C38 C39 119.5(3) yes
C38 C39 C40 113.4(3) yes
C38 C39 C41 110.8(3) yes
C40 C39 C41 109.7(3) yes
C38 C39 H391 107.5 no
C40 C39 H391 107.5 no
C41 C39 H391 107.7 no
C39 C40 H401 109.9 no
C39 C40 H403 109.7 no
H401 C40 H403 109.5 no
C39 C40 H402 108.8 no
H401 C40 H402 109.5 no
H403 C40 H402 109.5 no
C39 C41 H412 109.9 no
C39 C41 H411 109.0 no
H412 C41 H411 109.5 no
C39 C41 H413 109.6 no
H412 C41 H413 109.5 no
H411 C41 H413 109.5 no
C34 C42 C43 111.6(3) yes
C34 C42 C44 111.7(3) yes
C43 C42 C44 108.6(3) yes
C34 C42 H421 108.1 no
C43 C42 H421 108.4 no
C44 C42 H421 108.3 no
C42 C43 H432 109.8 no
C42 C43 H433 109.2 no
H432 C43 H433 109.5 no
C42 C43 H431 109.4 no
H432 C43 H431 109.5 no
H433 C43 H431 109.5 no
C42 C44 H441 109.7 no
C42 C44 H443 109.5 no
H441 C44 H443 109.5 no
C42 C44 H442 109.2 no
H441 C44 H442 109.5 no
H443 C44 H442 109.5 no
C31 C45 H452 110.1 no
C31 C45 H451 109.3 no
H452 C45 H451 109.5 no
C31 C45 H453 109.0 no
H452 C45 H453 109.5 no
H451 C45 H453 109.5 no
C29 C46 H463 109.8 no
C29 C46 H461 109.2 no
H463 C46 H461 109.5 no
C29 C46 H462 109.4 no
H463 C46 H462 109.5 no
H461 C46 H462 109.5 no
N28 C47 C48 119.6(3) yes
N28 C47 C52 117.3(3) yes
C48 C47 C52 123.0(3) yes
C47 C48 C49 117.0(3) yes
C47 C48 C56 123.9(3) yes
C49 C48 C56 119.0(3) yes
C48 C49 C50 121.3(3) yes
C48 C49 H491 119.1 no
C50 C49 H491 119.6 no
C49 C50 C51 120.0(3) yes
C49 C50 H501 120.1 no
C51 C50 H501 119.9 no
C50 C51 C52 121.9(3) yes
C50 C51 H511 119.2 no
C52 C51 H511 118.9 no
C47 C52 C51 116.7(3) yes
C47 C52 C53 123.8(3) yes
C51 C52 C53 119.5(3) yes
C52 C53 C54 111.9(3) yes
C52 C53 C55 113.2(3) yes
C54 C53 C55 109.8(3) yes
C52 C53 H531 107.3 no
C54 C53 H531 107.0 no
C55 C53 H531 107.2 no
C53 C54 H542 110.2 no
C53 C54 H541 108.6 no
H542 C54 H541 109.5 no
C53 C54 H543 109.6 no
H542 C54 H543 109.5 no
H541 C54 H543 109.5 no
C53 C55 H553 109.8 no
C53 C55 H551 108.8 no
H553 C55 H551 109.5 no
C53 C55 H552 109.8 no
H553 C55 H552 109.5 no
H551 C55 H552 109.5 no
C48 C56 C57 112.0(3) yes
C48 C56 C58 111.2(3) yes
C57 C56 C58 108.7(3) yes
C48 C56 H561 108.3 no
C57 C56 H561 108.2 no
C58 C56 H561 108.4 no
C56 C57 H571 110.0 no
C56 C57 H573 109.0 no
H571 C57 H573 109.5 no
C56 C57 H572 109.4 no
H571 C57 H572 109.5 no
H573 C57 H572 109.5 no
C56 C58 H582 109.7 no
C56 C58 H581 109.2 no
H582 C58 H581 109.5 no
C56 C58 H583 109.5 no
H582 C58 H583 109.5 no
H581 C58 H583 109.5 no

loop_
_geom_bond_atom_site_label_1
_geom_bond_atom_site_label_2
_geom_bond_distance
_geom_bond_publ_flag
Cl1 B2 1.878(4) yes
B2 Cl3 1.883(4) yes
B2 Cl4 1.852(4) yes
B2 C5 1.624(5) yes
C5 C6 1.385(4) yes
C5 C13 1.386(4) yes
C6 F7 1.354(3) yes
C6 C8 1.380(5) yes
C8 F9 1.350(4) yes
C8 C10 1.371(4) yes
C10 F11 1.347(4) yes
C10 C12 1.366(5) yes
C12 C13 1.392(5) yes
C12 F15 1.341(3) yes
C13 F14 1.353(4) yes
F16 C17 1.346(3) yes
C17 C18 1.388(4) yes
C17 C24 1.379(4) yes
C18 C19 1.385(4) yes
C18 B27 1.585(4) yes
C19 F20 1.345(4) yes
C19 C21 1.387(4) yes
C21 F22 1.336(4) yes
C21 C23 1.377(5) yes
C23 C24 1.378(4) yes
C23 F26 1.338(3) yes
C24 F25 1.338(4) yes
B27 N28 1.441(4) yes
B27 N32 1.437(4) yes
N28 C29 1.368(4) yes
N28 C47 1.473(4) yes
C29 C30 1.385(4) yes
C29 C46 1.487(4) yes
C30 C31 1.380(4) yes
C30 H301 0.950 no
C31 N32 1.369(4) yes
C31 C45 1.488(4) yes
N32 C33 1.476(4) yes
C33 C34 1.400(4) yes
C33 C38 1.406(4) yes
C34 C35 1.392(4) yes
C34 C42 1.519(4) yes
C35 C36 1.379(5) yes
C35 H351 0.950 no
C36 C37 1.379(5) yes
C36 H361 0.950 no
C37 C38 1.390(4) yes
C37 H371 0.950 no
C38 C39 1.525(4) yes
C39 C40 1.522(5) yes
C39 C41 1.521(5) yes
C39 H391 0.950 no
C40 H401 0.950 no
C40 H403 0.950 no
C40 H402 0.950 no
C41 H412 0.950 no
C41 H411 0.950 no
C41 H413 0.950 no
C42 C43 1.536(5) yes
C42 C44 1.532(4) yes
C42 H421 0.950 no
C43 H432 0.950 no
C43 H433 0.950 no
C43 H431 0.950 no
C44 H441 0.950 no
C44 H443 0.950 no
C44 H442 0.950 no
C45 H452 0.950 no
C45 H451 0.950 no
C45 H453 0.950 no
C46 H463 0.950 no
C46 H461 0.950 no
C46 H462 0.950 no
C47 C48 1.405(4) yes
C47 C52 1.402(4) yes
C48 C49 1.398(4) yes
C48 C56 1.517(4) yes
C49 C50 1.379(5) yes
C49 H491 0.950 no
C50 C51 1.379(5) yes
C50 H501 0.950 no
C51 C52 1.394(4) yes
C51 H511 0.950 no
C52 C53 1.518(4) yes
C53 C54 1.520(5) yes
C53 C55 1.530(4) yes
C53 H531 0.950 no
C54 H542 0.950 no
C54 H541 0.950 no
C54 H543 0.950 no
C55 H553 0.950 no
C55 H551 0.950 no
C55 H552 0.950 no
C56 C57 1.533(5) yes
C56 C58 1.532(5) yes
C56 H561 0.950 no
C57 H571 0.950 no
C57 H573 0.950 no
C57 H572 0.950 no
C58 H582 0.950 no
C58 H581 0.950 no
C58 H583 0.950 no
